data_1569024
loop_
_publ_author_name
'Lease, Nicholas'
'Spielvogel, Kyle D.'
'Davis, Jack V.'
'Tisdale, Jeremy T.'
'Klamborowski, Lisa M.'
'Cawkwell, M. J.'
'Manner, Virginia W.'

_publ_section_title
;
 Halogenated PETN derivatives: interplay between physical and chemical
 factors in explosive sensitivity.
;
_journal_issue 25
_journal_name_full 'Chemical science'
_journal_page_first 7044
_journal_page_last 7056
_journal_paper_doi 10.1039/d3sc01627g
_journal_volume 14
_journal_year 2023
_chemical_formula_moiety 'C6 H11 N3 O9'
_chemical_formula_sum 'C6 H11 N3 O9'
_chemical_formula_weight 269.18
_chemical_properties_physical Heat-sensitive,Energetic
_space_group_crystal_system monoclinic
_space_group_IT_number 14
_space_group_name_Hall '-P 2yn'
_space_group_name_H-M_alt 'P 1 21/n 1'
_atom_sites_solution_hydrogens geom
_atom_sites_solution_primary dual
_audit_creation_date 2022-11-15
_audit_creation_method
;
Olex2 1.5
(compiled 2022.04.07 svn.rca3783a0 for OlexSys, GUI svn.r6498)
;
_audit_update_record
;
2023-03-27 deposited with the CCDC.	2023-05-03 downloaded from the CCDC.
;
_cell_angle_alpha 90
_cell_angle_beta 92.476(2)
_cell_angle_gamma 90
_cell_formula_units_Z 4
_cell_length_a 7.5161(2)
_cell_length_b 11.0417(3)
_cell_length_c 14.1414(3)
_cell_measurement_reflns_used 6463
_cell_measurement_temperature 296.00
_cell_measurement_theta_max 73.55
_cell_measurement_theta_min 6.265
_cell_volume 1172.51(5)
_computing_molecular_graphics 'Olex2 1.5 (Dolomanov et al., 2009)'
_computing_publication_material 'Olex2 1.5 (Dolomanov et al., 2009)'
_computing_structure_refinement 'SHELXL 2018/3 (Sheldrick, 2015)'
_computing_structure_solution 'SHELXT 2018/2 (Sheldrick, 2018)'
_diffrn_ambient_temperature 296.00
_diffrn_measured_fraction_theta_full 0.982
_diffrn_measured_fraction_theta_max 0.982
_diffrn_measurement_device_type 'Bruker D8 Venture Duo'
_diffrn_measurement_method 'Phi and Omega scans'
_diffrn_radiation_type CuK\a
_diffrn_radiation_wavelength 1.54178
_diffrn_reflns_av_R_equivalents 0.0781
_diffrn_reflns_av_unetI/netI 0.0294
_diffrn_reflns_Laue_measured_fraction_full 0.982
_diffrn_reflns_Laue_measured_fraction_max 0.982
_diffrn_reflns_limit_h_max 9
_diffrn_reflns_limit_h_min -8
_diffrn_reflns_limit_k_max 13
_diffrn_reflns_limit_k_min -13
_diffrn_reflns_limit_l_max 17
_diffrn_reflns_limit_l_min -16
_diffrn_reflns_number 28483
_diffrn_reflns_point_group_measured_fraction_full 0.982
_diffrn_reflns_point_group_measured_fraction_max 0.982
_diffrn_reflns_theta_full 67.679
_diffrn_reflns_theta_max 68.238
_diffrn_reflns_theta_min 6.265
_exptl_absorpt_coefficient_mu 1.297
_exptl_absorpt_correction_T_max 0.754
_exptl_absorpt_correction_T_min 0.622
_exptl_absorpt_correction_type multi-scan
_exptl_absorpt_process_details
;
SADABS-2014/5 (Bruker,2014) was used for absorption correction.
wR2(int) was 0.1098 before and 0.0753 after correction.
The Ratio of minimum to maximum transmission is 0.8248.
The \l/2 correction factor is 0.00150.
;
_exptl_crystal_colour colourless
_exptl_crystal_density_diffrn 1.525
_exptl_crystal_description plate-like
_exptl_crystal_F_000 560
_exptl_crystal_recrystallization_method 'Re-crystallisation from solvent: Ethanol'
_exptl_crystal_size_max 0.117
_exptl_crystal_size_mid 0.073
_exptl_crystal_size_min 0.052
_refine_diff_density_max 0.235
_refine_diff_density_min -0.159
_refine_diff_density_rms 0.033
_refine_ls_extinction_coef 0.023(4)
_refine_ls_extinction_expression Fc^*^=kFc[1+0.001xFc^2^\l^3^/sin(2\q)]^-1/4^
_refine_ls_extinction_method 'SHELXL-2018/3 (Sheldrick 2018)'
_refine_ls_goodness_of_fit_ref 1.026
_refine_ls_hydrogen_treatment constr
_refine_ls_matrix_type full
_refine_ls_number_parameters 165
_refine_ls_number_reflns 2102
_refine_ls_number_restraints 0
_refine_ls_restrained_S_all 1.026
_refine_ls_R_factor_all 0.0621
_refine_ls_R_factor_gt 0.0463
_refine_ls_shift/su_max 0.000
_refine_ls_shift/su_mean 0.000
_refine_ls_structure_factor_coef Fsqd
_refine_ls_weighting_details 'w=1/[\s^2^(Fo^2^)+(0.0582P)^2^+0.4030P] where P=(Fo^2^+2Fc^2^)/3'
_refine_ls_weighting_scheme calc
_refine_ls_wR_factor_gt 0.1152
_refine_ls_wR_factor_ref 0.1297
_reflns_Friedel_coverage 0.000
_reflns_number_gt 1603
_reflns_number_total 2102
_reflns_threshold_expression 'I > 2\s(I)'
_cod_data_source_file d3sc01627g2.cif
_cod_data_source_block cu_petn_ethyl_b_0m
_cod_depositor_comments 'Adding full bibliography for 1569019--1569028.cif.'
_cod_database_code 1569024
_shelx_shelxl_version_number 2018/3
_shelx_space_group_comment
;
The symmetry employed for this shelxl refinement is uniquely defined
by the following loop, which should always be used as a source of
symmetry information in preference to the above space-group names.
They are only intended as comments.
;
_shelx_estimated_absorpt_t_max 0.926
_shelx_estimated_absorpt_t_min 0.926
_olex2_refinement_description
;
1. Fixed Uiso
 At 1.2 times of:
  All C(H,H) groups
 At 1.5 times of:
  All C(H,H,H) groups
2.a Secondary CH2 refined with riding coordinates:
 C2(H2A,H2B), C3(H3A,H3B), C1(H1A,H1B), C5(H5A,H5B)
2.b Idealised Me refined as rotating group:
 C4(H4A,H4B,H4C)
;
_olex2_submission_special_instructions 'No special instructions were received'

loop_
_space_group_symop_operation_xyz
'x, y, z'
'-x+1/2, y+1/2, -z+1/2'
'-x, -y, -z'
'x-1/2, -y-1/2, z-1/2'

loop_
_atom_site_label
_atom_site_type_symbol
_atom_site_fract_x
_atom_site_fract_y
_atom_site_fract_z
_atom_site_U_iso_or_equiv
_atom_site_adp_type
_atom_site_occupancy
_atom_site_site_symmetry_order
_atom_site_calc_flag
_atom_site_refinement_flags_posn
_atom_site_refinement_flags_adp
_atom_site_refinement_flags_occupancy
_atom_site_disorder_assembly
_atom_site_disorder_group
O7 O 0.13513(18) 0.25104(11) 0.53580(9) 0.0536(4) Uani 1 1 d . . . . .
O4 O 0.37659(18) 0.42950(13) 0.37949(11) 0.0647(5) Uani 1 1 d . . . . .
O1 O 0.1802(2) 0.30333(14) 0.20363(9) 0.0646(5) Uani 1 1 d . . . . .
O8 O 0.1348(2) 0.24106(16) 0.68835(10) 0.0756(5) Uani 1 1 d . . . . .
O9 O -0.0138(2) 0.38536(15) 0.61874(11) 0.0747(5) Uani 1 1 d . . . . .
N3 N 0.0794(2) 0.29808(16) 0.62109(11) 0.0550(5) Uani 1 1 d . . . . .
O6 O 0.5553(3) 0.5833(2) 0.39211(15) 0.0981(7) Uani 1 1 d . . . . .
O2 O 0.2029(3) 0.3245(2) 0.05253(12) 0.1027(7) Uani 1 1 d . . . . .
O5 O 0.6665(2) 0.4025(2) 0.38413(17) 0.1062(7) Uani 1 1 d . . . . .
O3 O -0.0179(3) 0.4081(2) 0.11829(12) 0.0983(7) Uani 1 1 d . . . . .
N2 N 0.5488(3) 0.4744(2) 0.38595(13) 0.0701(6) Uani 1 1 d . . . . .
C6 C 0.1644(2) 0.26842(16) 0.36882(12) 0.0476(5) Uani 1 1 d . . . . .
N1 N 0.1137(3) 0.34982(19) 0.11780(13) 0.0691(5) Uani 1 1 d . . . . .
C2 C 0.3632(3) 0.29842(19) 0.37849(14) 0.0552(5) Uani 1 1 d . . . . .
H2A H 0.415204 0.264726 0.436688 0.066 Uiso 1 1 calc R U . . .
H2B H 0.425178 0.265212 0.325616 0.066 Uiso 1 1 calc R U . . .
C3 C 0.0685(3) 0.31796(17) 0.45402(12) 0.0496(5) Uani 1 1 d . . . . .
H3A H 0.092848 0.403695 0.462081 0.060 Uiso 1 1 calc R U . . .
H3B H -0.059173 0.306923 0.444995 0.060 Uiso 1 1 calc R U . . .
C1 C 0.0756(3) 0.33302(19) 0.28359(13) 0.0514(5) Uani 1 1 d . . . . .
H1A H -0.046103 0.305310 0.273073 0.062 Uiso 1 1 calc R U . . .
H1B H 0.074453 0.419880 0.293812 0.062 Uiso 1 1 calc R U . . .
C5 C 0.1491(3) 0.12940(19) 0.35999(16) 0.0657(6) Uani 1 1 d . . . . .
H5A H 0.201134 0.105010 0.301359 0.079 Uiso 1 1 calc R U . . .
H5B H 0.219872 0.093079 0.411507 0.079 Uiso 1 1 calc R U . . .
C4 C -0.0363(4) 0.0782(2) 0.3613(2) 0.0898(9) Uani 1 1 d . . . . .
H4A H -0.110216 0.116582 0.312964 0.135 Uiso 1 1 calc R U . . .
H4B H -0.084556 0.092823 0.421994 0.135 Uiso 1 1 calc R U . . .
H4C H -0.032553 -0.007384 0.349670 0.135 Uiso 1 1 calc R U . . .

loop_
_atom_site_aniso_label
_atom_site_aniso_U_11
_atom_site_aniso_U_22
_atom_site_aniso_U_33
_atom_site_aniso_U_23
_atom_site_aniso_U_13
_atom_site_aniso_U_12
O7 0.0639(8) 0.0555(8) 0.0418(7) 0.0011(5) 0.0073(6) 0.0126(6)
O4 0.0470(8) 0.0673(10) 0.0795(10) -0.0019(7) 0.0005(7) -0.0030(6)
O1 0.0726(10) 0.0806(10) 0.0407(8) -0.0016(7) 0.0051(6) 0.0117(8)
O8 0.0880(12) 0.0929(12) 0.0462(9) 0.0113(8) 0.0045(8) 0.0044(9)
O9 0.0978(12) 0.0638(10) 0.0640(10) -0.0081(7) 0.0223(8) 0.0194(8)
N3 0.0610(10) 0.0589(10) 0.0457(10) -0.0038(8) 0.0089(7) -0.0060(8)
O6 0.0912(14) 0.0932(15) 0.1094(16) -0.0058(12) -0.0009(11) -0.0315(11)
O2 0.1314(17) 0.1297(17) 0.0488(10) 0.0001(10) 0.0241(10) 0.0011(14)
O5 0.0493(10) 0.1350(18) 0.1335(18) -0.0005(14) -0.0048(10) 0.0049(11)
O3 0.0780(12) 0.1432(19) 0.0731(12) 0.0376(11) -0.0033(9) 0.0079(12)
N2 0.0546(11) 0.0991(17) 0.0562(11) 0.0009(10) -0.0027(8) -0.0090(11)
C6 0.0509(10) 0.0494(11) 0.0428(10) -0.0024(8) 0.0050(8) 0.0071(8)
N1 0.0733(13) 0.0821(14) 0.0515(11) 0.0064(9) -0.0015(9) -0.0145(11)
C2 0.0513(11) 0.0621(12) 0.0522(11) -0.0019(9) 0.0041(8) 0.0123(9)
C3 0.0525(10) 0.0522(11) 0.0444(10) 0.0026(8) 0.0050(8) 0.0089(8)
C1 0.0502(10) 0.0598(11) 0.0441(10) -0.0023(8) 0.0031(8) 0.0038(8)
C5 0.0897(16) 0.0497(12) 0.0583(13) -0.0054(9) 0.0092(11) 0.0072(11)
C4 0.119(2) 0.0637(15) 0.0877(18) -0.0090(13) 0.0127(16) -0.0236(15)

loop_
_atom_type_symbol
_atom_type_description
_atom_type_scat_dispersion_real
_atom_type_scat_dispersion_imag
_atom_type_scat_source
C C 0.0181 0.0091 'International Tables Vol C Tables 4.2.6.8 and 6.1.1.4'
H H 0.0000 0.0000 'International Tables Vol C Tables 4.2.6.8 and 6.1.1.4'
N N 0.0311 0.0180 'International Tables Vol C Tables 4.2.6.8 and 6.1.1.4'
O O 0.0492 0.0322 'International Tables Vol C Tables 4.2.6.8 and 6.1.1.4'

loop_
_geom_angle_atom_site_label_1
_geom_angle_atom_site_label_2
_geom_angle_atom_site_label_3
_geom_angle
_geom_angle_site_symmetry_1
_geom_angle_site_symmetry_3
_geom_angle_publ_flag
N3 O7 C3 113.30(14) . . ?
N2 O4 C2 114.98(17) . . ?
N1 O1 C1 114.40(16) . . ?
O8 N3 O7 112.54(17) . . ?
O9 N3 O7 118.40(16) . . ?
O9 N3 O8 129.06(18) . . ?
O6 N2 O4 113.4(2) . . ?
O5 N2 O4 116.9(2) . . ?
O5 N2 O6 129.7(2) . . ?
C2 C6 C3 110.07(15) . . ?
C2 C6 C5 106.93(17) . . ?
C3 C6 C5 112.51(16) . . ?
C1 C6 C2 111.13(16) . . ?
C1 C6 C3 104.44(14) . . ?
C1 C6 C5 111.82(16) . . ?
O2 N1 O1 113.3(2) . . ?
O3 N1 O1 117.75(19) . . ?
O3 N1 O2 129.0(2) . . ?
O4 C2 C6 106.50(15) . . ?
O4 C2 H2A 110.4 . . ?
O4 C2 H2B 110.4 . . ?
C6 C2 H2A 110.4 . . ?
C6 C2 H2B 110.4 . . ?
H2A C2 H2B 108.6 . . ?
O7 C3 C6 106.77(14) . . ?
O7 C3 H3A 110.4 . . ?
O7 C3 H3B 110.4 . . ?
C6 C3 H3A 110.4 . . ?
C6 C3 H3B 110.4 . . ?
H3A C3 H3B 108.6 . . ?
O1 C1 C6 106.14(15) . . ?
O1 C1 H1A 110.5 . . ?
O1 C1 H1B 110.5 . . ?
C6 C1 H1A 110.5 . . ?
C6 C1 H1B 110.5 . . ?
H1A C1 H1B 108.7 . . ?
C6 C5 H5A 108.3 . . ?
C6 C5 H5B 108.3 . . ?
H5A C5 H5B 107.4 . . ?
C4 C5 C6 116.0(2) . . ?
C4 C5 H5A 108.3 . . ?
C4 C5 H5B 108.3 . . ?
C5 C4 H4A 109.5 . . ?
C5 C4 H4B 109.5 . . ?
C5 C4 H4C 109.5 . . ?
H4A C4 H4B 109.5 . . ?
H4A C4 H4C 109.5 . . ?
H4B C4 H4C 109.5 . . ?

loop_
_geom_bond_atom_site_label_1
_geom_bond_atom_site_label_2
_geom_bond_distance
_geom_bond_site_symmetry_2
_geom_bond_publ_flag
O7 N3 1.394(2) . ?
O7 C3 1.444(2) . ?
O4 N2 1.386(2) . ?
O4 C2 1.451(3) . ?
O1 N1 1.391(2) . ?
O1 C1 1.442(2) . ?
O8 N3 1.200(2) . ?
O9 N3 1.191(2) . ?
O6 N2 1.206(3) . ?
O2 N1 1.197(3) . ?
O5 N2 1.190(3) . ?
O3 N1 1.180(3) . ?
C6 C2 1.531(3) . ?
C6 C3 1.531(2) . ?
C6 C1 1.529(3) . ?
C6 C5 1.544(3) . ?
C2 H2A 0.9700 . ?
C2 H2B 0.9700 . ?
C3 H3A 0.9700 . ?
C3 H3B 0.9700 . ?
C1 H1A 0.9700 . ?
C1 H1B 0.9700 . ?
C5 H5A 0.9700 . ?
C5 H5B 0.9700 . ?
C5 C4 1.505(4) . ?
C4 H4A 0.9600 . ?
C4 H4B 0.9600 . ?
C4 H4C 0.9600 . ?

loop_
_geom_torsion_atom_site_label_1
_geom_torsion_atom_site_label_2
_geom_torsion_atom_site_label_3
_geom_torsion_atom_site_label_4
_geom_torsion
_geom_torsion_site_symmetry_1
_geom_torsion_site_symmetry_2
_geom_torsion_site_symmetry_3
_geom_torsion_site_symmetry_4
_geom_torsion_publ_flag
N3 O7 C3 C6 171.08(14) . . . . ?
N2 O4 C2 C6 -178.73(16) . . . . ?
N1 O1 C1 C6 176.98(15) . . . . ?
C2 O4 N2 O6 -175.97(18) . . . . ?
C2 O4 N2 O5 4.5(3) . . . . ?
C2 C6 C3 O7 -66.17(19) . . . . ?
C2 C6 C1 O1 52.6(2) . . . . ?
C2 C6 C5 C4 173.0(2) . . . . ?
C3 O7 N3 O8 179.52(16) . . . . ?
C3 O7 N3 O9 0.0(2) . . . . ?
C3 C6 C2 O4 -61.73(19) . . . . ?
C3 C6 C1 O1 171.29(15) . . . . ?
C3 C6 C5 C4 52.0(3) . . . . ?
C1 O1 N1 O2 179.73(19) . . . . ?
C1 O1 N1 O3 0.3(3) . . . . ?
C1 C6 C2 O4 53.47(19) . . . . ?
C1 C6 C3 O7 174.47(15) . . . . ?
C1 C6 C5 C4 -65.1(2) . . . . ?
C5 C6 C2 O4 175.76(15) . . . . ?
C5 C6 C3 O7 53.0(2) . . . . ?
C5 C6 C1 O1 -66.8(2) . . . . ?
